data_4028044
loop_
_publ_author_name
'Tao Tao'
'Yu-Xin Peng'
'Wei Huang'
'Xiao-Zeng You'

_publ_section_title
;
 Coplanar Bithiazole-Centered Heterocyclic Aromatic Fluorescent Compounds
 Having Different Donor/Acceptor Terminal Groups
;
_journal_name_full 'Journal of Organic Chemistry'
_journal_page_first 2472
_journal_page_last 2481
_journal_paper_doi 10.1021/jo302706t
_journal_volume 78
_journal_year 2013
_chemical_formula_moiety 'C14 H18 Br2 N2 S2'
_chemical_formula_sum 'C14 H18 Br2 N2 S2'
_chemical_formula_weight 438.24
_chemical_name_systematic
; 
 ? 
;
_space_group_IT_number 2
_symmetry_cell_setting triclinic
_symmetry_space_group_name_Hall '-P 1'
_symmetry_space_group_name_H-M 'P -1'
_atom_sites_solution_hydrogens geom
_atom_sites_solution_primary direct
_atom_sites_solution_secondary difmap
_audit_creation_method SHELXL-97
_cell_angle_alpha 84.688(3)
_cell_angle_beta 83.755(2)
_cell_angle_gamma 85.838(3)
_cell_formula_units_Z 1
_cell_length_a 5.1420(10)
_cell_length_b 8.5329(17)
_cell_length_c 9.860(2)
_cell_measurement_reflns_used 2125
_cell_measurement_temperature 291(2)
_cell_measurement_theta_max 26.3
_cell_measurement_theta_min 2.4
_cell_volume 427.35(15)
_computing_cell_refinement SMART
_computing_data_collection 'SMART (BRUKER 2000)'
_computing_data_reduction 'SAINT (BRUKER 2000)'
_computing_molecular_graphics SHELXTL
_computing_publication_material SHELXTL
_computing_structure_refinement SHELXTL
_computing_structure_solution 'SHELXTL (BRUKER 2000)'
_diffrn_ambient_temperature 291(2)
_diffrn_measured_fraction_theta_full 0.976
_diffrn_measured_fraction_theta_max 0.976
_diffrn_measurement_device_type 'BRUKER Smart Apex CCD area detector'
_diffrn_measurement_method '\f and \w scans'
_diffrn_radiation_monochromator graphite
_diffrn_radiation_source 'fine-focus sealed tube'
_diffrn_radiation_type MoK\a
_diffrn_radiation_wavelength 0.71073
_diffrn_reflns_av_R_equivalents 0.0939
_diffrn_reflns_av_sigmaI/netI 0.0621
_diffrn_reflns_limit_h_max 6
_diffrn_reflns_limit_h_min -6
_diffrn_reflns_limit_k_max 7
_diffrn_reflns_limit_k_min -10
_diffrn_reflns_limit_l_max 11
_diffrn_reflns_limit_l_min -11
_diffrn_reflns_number 2125
_diffrn_reflns_theta_full 24.99
_diffrn_reflns_theta_max 24.99
_diffrn_reflns_theta_min 3.04
_exptl_absorpt_coefficient_mu 4.978
_exptl_absorpt_correction_T_max 0.6359
_exptl_absorpt_correction_T_min 0.5865
_exptl_absorpt_correction_type multi-scan
_exptl_absorpt_process_details 'SADABS, BRUKER(2000)'
_exptl_crystal_colour colourless
_exptl_crystal_density_diffrn 1.703
_exptl_crystal_description block
_exptl_crystal_F_000 218
_exptl_crystal_size_max 0.12
_exptl_crystal_size_mid 0.12
_exptl_crystal_size_min 0.10
_refine_diff_density_max 1.095
_refine_diff_density_min -1.174
_refine_diff_density_rms 0.178
_refine_ls_extinction_coef 0.220(19)
_refine_ls_extinction_expression Fc^*^=kFc[1+0.001xFc^2^\l^3^/sin(2\q)]^-1/4^
_refine_ls_extinction_method SHELXL
_refine_ls_goodness_of_fit_ref 1.047
_refine_ls_hydrogen_treatment constr
_refine_ls_matrix_type full
_refine_ls_number_parameters 93
_refine_ls_number_reflns 1467
_refine_ls_number_restraints 0
_refine_ls_restrained_S_all 1.047
_refine_ls_R_factor_all 0.0574
_refine_ls_R_factor_gt 0.0535
_refine_ls_shift/su_max 0.000
_refine_ls_shift/su_mean 0.000
_refine_ls_structure_factor_coef Fsqd
_refine_ls_weighting_details 'calc w=1/[\s^2^(Fo^2^)+(0.0937P)^2^] where P=(Fo^2^+2Fc^2^)/3'
_refine_ls_weighting_scheme calc
_refine_ls_wR_factor_gt 0.1319
_refine_ls_wR_factor_ref 0.1344
_reflns_number_gt 1298
_reflns_number_total 1467
_reflns_threshold_expression >2sigma(I)
_cod_data_source_file jo302706t_si_003_2.cif
_cod_data_source_block 2Br2TZ
_cod_database_code 4028044

loop_
_symmetry_equiv_pos_as_xyz
'x, y, z'
'-x, -y, -z'

loop_
_atom_site_label
_atom_site_type_symbol
_atom_site_fract_x
_atom_site_fract_y
_atom_site_fract_z
_atom_site_U_iso_or_equiv
_atom_site_adp_type
_atom_site_occupancy
_atom_site_symmetry_multiplicity
_atom_site_calc_flag
_atom_site_refinement_flags
Br1 Br -0.20002(9) 0.39481(5) 0.87772(5) 0.0476(4) Uani 1 1 d .
C1 C 0.4105(8) 0.0505(5) 0.9629(4) 0.0315(9) Uani 1 1 d .
C2 C 0.0753(8) 0.2415(5) 0.8905(4) 0.0332(9) Uani 1 1 d .
C3 C 0.2149(9) 0.1677(5) 0.7867(5) 0.0358(10) Uani 1 1 d .
C4 C 0.1816(10) 0.1938(7) 0.6378(5) 0.0471(12) Uani 1 1 d .
H4A H 0.0471 0.2778 0.6239 0.057 Uiso 1 1 calc R
H4B H 0.1221 0.0986 0.6077 0.057 Uiso 1 1 calc R
C5 C 0.4333(10) 0.2368(7) 0.5504(5) 0.0446(11) Uani 1 1 d .
H5A H 0.4979 0.3286 0.5838 0.053 Uiso 1 1 calc R
H5B H 0.5649 0.1503 0.5606 0.053 Uiso 1 1 calc R
C6 C 0.3973(11) 0.2719(7) 0.3995(5) 0.0519(13) Uani 1 1 d .
H6A H 0.3302 0.1808 0.3664 0.062 Uiso 1 1 calc R
H6B H 0.2679 0.3596 0.3891 0.062 Uiso 1 1 calc R
C7 C 0.6468(12) 0.3118(9) 0.3134(6) 0.0659(17) Uani 1 1 d .
H7A H 0.7157 0.4010 0.3463 0.099 Uiso 1 1 calc R
H7B H 0.6116 0.3366 0.2199 0.099 Uiso 1 1 calc R
H7C H 0.7724 0.2232 0.3188 0.099 Uiso 1 1 calc R
N1 N 0.4075(7) 0.0596(4) 0.8298(4) 0.0365(9) Uani 1 1 d .
S1 S 0.1786(2) 0.17470(13) 1.04711(11) 0.0366(4) Uani 1 1 d .

loop_
_atom_site_aniso_label
_atom_site_aniso_U_11
_atom_site_aniso_U_22
_atom_site_aniso_U_33
_atom_site_aniso_U_23
_atom_site_aniso_U_13
_atom_site_aniso_U_12
Br1 0.0456(4) 0.0414(4) 0.0530(5) 0.0039(2) -0.0047(2) 0.0053(2)
C1 0.038(2) 0.026(2) 0.029(2) 0.0023(16) 0.0032(18) -0.0045(16)
C2 0.033(2) 0.033(2) 0.032(2) 0.0069(17) -0.0005(17) -0.0041(16)
C3 0.039(2) 0.034(2) 0.033(2) 0.0060(18) -0.0008(19) -0.0036(18)
C4 0.047(3) 0.064(3) 0.030(2) 0.003(2) -0.005(2) -0.009(2)
C5 0.048(3) 0.056(3) 0.027(2) 0.001(2) 0.004(2) -0.004(2)
C6 0.055(3) 0.066(4) 0.032(3) 0.007(2) -0.003(2) -0.004(3)
C7 0.066(4) 0.082(4) 0.044(3) 0.007(3) 0.011(3) -0.007(3)
N1 0.046(2) 0.034(2) 0.0279(19) 0.0001(15) -0.0006(16) -0.0017(16)
S1 0.0439(7) 0.0363(7) 0.0273(6) 0.0004(4) 0.0020(5) 0.0011(5)

loop_
_atom_type_symbol
_atom_type_description
_atom_type_scat_dispersion_real
_atom_type_scat_dispersion_imag
_atom_type_scat_source
C C 0.0033 0.0016 'International Tables Vol C Tables 4.2.6.8 and 6.1.1.4'
H H 0.0000 0.0000 'International Tables Vol C Tables 4.2.6.8 and 6.1.1.4'
Br Br -0.2901 2.4595 'International Tables Vol C Tables 4.2.6.8 and 6.1.1.4'
N N 0.0061 0.0033 'International Tables Vol C Tables 4.2.6.8 and 6.1.1.4'
S S 0.1246 0.1234 'International Tables Vol C Tables 4.2.6.8 and 6.1.1.4'

loop_
_geom_angle_atom_site_label_1
_geom_angle_atom_site_label_2
_geom_angle_atom_site_label_3
_geom_angle
_geom_angle_site_symmetry_1
_geom_angle_site_symmetry_3
N1 C1 C1 124.5(5) . 2_657
N1 C1 S1 114.8(3) . .
C1 C1 S1 120.7(4) 2_657 .
C3 C2 S1 111.8(3) . .
C3 C2 Br1 127.6(4) . .
S1 C2 Br1 120.6(2) . .
C2 C3 N1 113.6(4) . .
C2 C3 C4 127.2(4) . .
N1 C3 C4 119.2(4) . .
C3 C4 C5 112.9(4) . .
C3 C4 H4A 109.0 . .
C5 C4 H4A 109.0 . .
C3 C4 H4B 109.0 . .
C5 C4 H4B 109.0 . .
H4A C4 H4B 107.8 . .
C6 C5 C4 113.1(4) . .
C6 C5 H5A 109.0 . .
C4 C5 H5A 109.0 . .
C6 C5 H5B 109.0 . .
C4 C5 H5B 109.0 . .
H5A C5 H5B 107.8 . .
C7 C6 C5 113.0(5) . .
C7 C6 H6A 109.0 . .
C5 C6 H6A 109.0 . .
C7 C6 H6B 109.0 . .
C5 C6 H6B 109.0 . .
H6A C6 H6B 107.8 . .
C6 C7 H7A 109.5 . .
C6 C7 H7B 109.5 . .
H7A C7 H7B 109.5 . .
C6 C7 H7C 109.5 . .
H7A C7 H7C 109.5 . .
H7B C7 H7C 109.5 . .
C1 N1 C3 111.6(4) . .
C2 S1 C1 88.2(2) . .

loop_
_geom_bond_atom_site_label_1
_geom_bond_atom_site_label_2
_geom_bond_distance
_geom_bond_site_symmetry_2
Br1 C2 1.863(4) .
C1 N1 1.309(6) .
C1 C1 1.429(9) 2_657
C1 S1 1.732(4) .
C2 C3 1.361(6) .
C2 S1 1.722(5) .
C3 N1 1.378(6) .
C3 C4 1.491(6) .
C4 C5 1.523(7) .
C4 H4A 0.9700 .
C4 H4B 0.9700 .
C5 C6 1.519(7) .
C5 H5A 0.9700 .
C5 H5B 0.9700 .
C6 C7 1.501(8) .
C6 H6A 0.9700 .
C6 H6B 0.9700 .
C7 H7A 0.9600 .
C7 H7B 0.9600 .
C7 H7C 0.9600 .
